data_2012360
loop_
_publ_author_name
'Lyakhov, Alexander S.'
'Gaponik, Pavel N.'
'Voitekhovich, Sergei V.'
'Ivashkevich, Ludmila S.'
'Kulak, Alexander A.'
'Ivashkevich, Oleg A.'

_publ_section_title
;
 2-(1<i>H</i>-Tetrazol-1-yl)benzoic acid
;
_journal_issue 12
_journal_name_full 'Acta Crystallographica Section C'
_journal_page_first 1436
_journal_page_last 1437
_journal_paper_doi 10.1107/S0108270101016006
_journal_volume 57
_journal_year 2001
_chemical_formula_iupac 'C8 H6 N4 O2'
_chemical_formula_moiety 'C8 H6 N4 O2'
_chemical_formula_sum 'C8 H6 N4 O2'
_chemical_formula_weight 190.17
_chemical_name_systematic
;
2-(1H-Tetrazol-1-yl)benzoic acid
;
_space_group_IT_number 14
_symmetry_cell_setting monoclinic
_symmetry_space_group_name_Hall '-P 2yn'
_symmetry_space_group_name_H-M 'P 1 21/n 1'
_atom_sites_solution_hydrogens difmap
_atom_sites_solution_primary direct
_atom_sites_solution_secondary difmap
_audit_creation_method SHELXL-97
_cell_angle_alpha 90.00
_cell_angle_beta 91.15(2)
_cell_angle_gamma 90.00
_cell_formula_units_Z 4
_cell_length_a 3.8410(10)
_cell_length_b 16.073(4)
_cell_length_c 13.234(3)
_cell_measurement_reflns_used 25
_cell_measurement_temperature 293(2)
_cell_measurement_theta_max 24.1
_cell_measurement_theta_min 17.9
_cell_volume 816.9(3)
_computing_cell_refinement 'R3m Software'
_computing_data_collection 'R3m Software (Nicolet, 1980)'
_computing_data_reduction 'R3m Software'
_computing_molecular_graphics 'ORTEP-3 for Windows (Farrugia, 1997) and PLATON (Spek, 1999)'
_computing_publication_material SHELXL97
_computing_structure_refinement 'SHELXL97 (Sheldrick, 1997)'
_computing_structure_solution 'SIR97 (Altomare et al., 1999)'
_diffrn_ambient_temperature 293(2)
_diffrn_measured_fraction_theta_full 1.000
_diffrn_measured_fraction_theta_max 1.000
_diffrn_measurement_device_type 'Nicolet R3m four-circle'
_diffrn_measurement_method \w/2\q
_diffrn_radiation_monochromator graphite
_diffrn_radiation_source 'fine-focus sealed tube'
_diffrn_radiation_type MoK\a
_diffrn_radiation_wavelength .71069
_diffrn_reflns_av_R_equivalents .0188
_diffrn_reflns_av_sigmaI/netI .0235
_diffrn_reflns_limit_h_max 5
_diffrn_reflns_limit_h_min 0
_diffrn_reflns_limit_k_max 22
_diffrn_reflns_limit_k_min 0
_diffrn_reflns_limit_l_max 18
_diffrn_reflns_limit_l_min -18
_diffrn_reflns_number 2822
_diffrn_reflns_theta_full 30.08
_diffrn_reflns_theta_max 30.08
_diffrn_reflns_theta_min 1.99
_diffrn_standards_decay_% 2.2
_diffrn_standards_interval_count 100
_diffrn_standards_number 3
_exptl_absorpt_coefficient_mu .117
_exptl_absorpt_correction_type none
_exptl_crystal_colour colourless
_exptl_crystal_density_diffrn 1.546
_exptl_crystal_density_method 'not measured'
_exptl_crystal_description prism
_exptl_crystal_F_000 392
_exptl_crystal_size_max .74
_exptl_crystal_size_mid .30
_exptl_crystal_size_min .18
_refine_diff_density_max .259
_refine_diff_density_min -.157
_refine_ls_extinction_coef .077(7)
_refine_ls_extinction_expression Fc^*^=kFc[1+0.001xFc^2^\l^3^/sin(2\q)]^-1/4^
_refine_ls_extinction_method SHELXL97
_refine_ls_goodness_of_fit_ref 1.044
_refine_ls_hydrogen_treatment refall
_refine_ls_matrix_type full
_refine_ls_number_parameters 152
_refine_ls_number_reflns 2410
_refine_ls_number_restraints 0
_refine_ls_restrained_S_all 1.044
_refine_ls_R_factor_all .0474
_refine_ls_R_factor_gt .0377
_refine_ls_shift/su_max <0.001
_refine_ls_shift/su_mean .000
_refine_ls_structure_factor_coef Fsqd
_refine_ls_weighting_details 'calc w = 1/[\s^2^(Fo^2^)+(0.0582P)^2^+0.1169P] where P = (Fo^2^+2Fc^2^)/3'
_refine_ls_weighting_scheme calc
_refine_ls_wR_factor_gt .1029
_refine_ls_wR_factor_ref .1126
_reflns_number_gt 1888
_reflns_number_total 2410
_reflns_threshold_expression I>2\s(I)
_cod_data_source_file av1091.cif
_cod_data_source_block I
_cod_original_sg_symbol_H-M 'P 21/n'
_cod_database_code 2012360
_cod_database_fobs_code 2012360

loop_
_symmetry_equiv_pos_as_xyz
'x, y, z'
'-x+1/2, y+1/2, -z+1/2'
'-x, -y, -z'
'x-1/2, -y-1/2, z-1/2'

loop_
_atom_site_label
_atom_site_fract_x
_atom_site_fract_y
_atom_site_fract_z
_atom_site_U_iso_or_equiv
_atom_site_adp_type
_atom_site_calc_flag
_atom_site_refinement_flags
_atom_site_occupancy
_atom_site_disorder_assembly
_atom_site_disorder_group
_atom_site_type_symbol
N1 .7659(2) .11787(5) .37068(6) .0325(2) Uani d . 1 . . N
N2 .9448(3) .10356(6) .45845(7) .0444(3) Uani d . 1 . . N
N3 .9235(3) .17065(7) .51131(8) .0476(3) Uani d . 1 . . N
N4 .7335(3) .22903(6) .46038(7) .0423(2) Uani d . 1 . . N
C5 .6410(3) .19511(7) .37417(9) .0393(3) Uani d . 1 . . C
H5 .516(4) .2200(10) .3189(13) .056(4) Uiso d . 1 . . H
C6 .7118(3) .05210(6) .29889(7) .0311(2) Uani d . 1 . . C
C7 .7803(3) .06150(6) .19593(7) .0302(2) Uani d . 1 . . C
C8 .7050(3) -.00590(7) .13267(8) .0370(2) Uani d . 1 . . C
H8 .747(4) -.0004(9) .0594(13) .053(4) Uiso d . 1 . . H
C9 .5729(3) -.07948(7) .17030(10) .0432(3) Uani d . 1 . . C
H9 .518(4) -.1234(11) .1251(12) .057(4) Uiso d . 1 . . H
C10 .5144(4) -.08788(7) .27227(10) .0451(3) Uani d . 1 . . C
H10 .429(4) -.1382(11) .2960(12) .059(4) Uiso d . 1 . . H
C11 .5800(3) -.02159(7) .33665(9) .0399(3) Uani d . 1 . . C
H11 .548(4) -.0264(10) .4080(13) .058(4) Uiso d . 1 . . H
C12 .9455(3) .13766(6) .15292(8) .0328(2) Uani d . 1 . . C
O1 1.0738(3) .19278(5) .20294(6) .0468(2) Uani d . 1 . . O
O2 .9448(3) .13685(6) .05348(6) .0568(3) Uani d . 1 . . O
H2 1.036(5) .1855(13) .0298(16) .080(6) Uiso d . 1 . . H

loop_
_atom_site_aniso_label
_atom_site_aniso_U_11
_atom_site_aniso_U_22
_atom_site_aniso_U_33
_atom_site_aniso_U_12
_atom_site_aniso_U_13
_atom_site_aniso_U_23
N1 .0431(5) .0293(4) .0254(4) -.0005(3) .0045(3) .0000(3)
N2 .0636(7) .0407(5) .0288(4) .0019(4) -.0024(4) .0009(4)
N3 .0683(7) .0442(5) .0303(5) -.0023(5) .0001(4) -.0042(4)
N4 .0557(6) .0367(5) .0347(5) -.0012(4) .0070(4) -.0071(4)
C5 .0504(6) .0323(5) .0352(5) .0039(4) .0020(5) -.0046(4)
C6 .0386(5) .0269(4) .0280(4) .0011(4) .0036(4) -.0013(3)
C7 .0355(5) .0279(4) .0273(4) .0016(4) .0029(3) .0002(3)
C8 .0439(6) .0364(5) .0308(5) .0007(4) .0036(4) -.0053(4)
C9 .0521(7) .0317(5) .0458(6) -.0033(5) .0035(5) -.0092(4)
C10 .0575(7) .0289(5) .0491(7) -.0063(5) .0073(5) .0009(4)
C11 .0530(7) .0328(5) .0343(5) -.0042(5) .0082(5) .0030(4)
C12 .0380(5) .0320(5) .0287(5) .0016(4) .0027(4) .0027(3)
O1 .0646(6) .0407(5) .0351(4) -.0158(4) .0023(4) .0012(3)
O2 .0951(8) .0477(5) .0276(4) -.0212(5) .0052(4) .0046(3)

loop_
_atom_type_symbol
_atom_type_description
_atom_type_scat_dispersion_real
_atom_type_scat_dispersion_imag
_atom_type_scat_source
C C .0033 .0016 'International Tables Vol C Tables 4.2.6.8 and 6.1.1.4'
H H .0000 .0000 'International Tables Vol C Tables 4.2.6.8 and 6.1.1.4'
N N .0061 .0033 'International Tables Vol C Tables 4.2.6.8 and 6.1.1.4'
O O .0106 .0060 'International Tables Vol C Tables 4.2.6.8 and 6.1.1.4'

loop_
_geom_angle_atom_site_label_1
_geom_angle_atom_site_label_2
_geom_angle_atom_site_label_3
_geom_angle
C5 N1 N2 107.74(9)
C5 N1 C6 131.51(9)
N2 N1 C6 120.42(9)
N3 N2 N1 106.63(10)
N2 N3 N4 110.35(10)
C5 N4 N3 106.18(10)
N4 C5 N1 109.10(10)
N4 C5 H5 128.1(9)
N1 C5 H5 122.7(10)
C11 C6 C7 121.34(9)
C11 C6 N1 116.14(9)
C7 C6 N1 122.50(9)
C8 C7 C6 117.31(9)
C8 C7 C12 119.41(9)
C6 C7 C12 123.19(9)
C9 C8 C7 121.37(10)
C9 C8 H8 119.8(9)
C7 C8 H8 118.8(9)
C10 C9 C8 120.27(10)
C10 C9 H9 120.4(10)
C8 C9 H9 119.3(10)
C9 C10 C11 119.71(11)
C9 C10 H10 118.7(10)
C11 C10 H10 121.6(10)
C10 C11 C6 119.96(10)
C10 C11 H11 121.3(9)
C6 C11 H11 118.6(9)
O1 C12 O2 123.30(10)
O1 C12 C7 124.34(10)
O2 C12 C7 112.33(9)
C12 O2 H2 109.9(13)

loop_
_geom_bond_atom_site_label_1
_geom_bond_atom_site_label_2
_geom_bond_site_symmetry_2
_geom_bond_distance
_geom_bond_publ_flag
N1 C5 . 1.3320(10) yes
N1 N2 . 1.3570(10) yes
N1 C6 . 1.4340(10) yes
N2 N3 . 1.2890(10) yes
N3 N4 . 1.359(2) yes
N4 C5 . 1.307(2) yes
C5 H5 . .956(16) ?
C6 C11 . 1.3853(14) ?
C6 C7 . 1.4012(13) ?
C7 C8 . 1.3958(14) ?
C7 C12 . 1.4960(10) yes
C8 C9 . 1.3835(16) ?
C8 H8 . .991(17) ?
C9 C10 . 1.3792(18) ?
C9 H9 . .947(17) ?
C10 C11 . 1.3842(16) ?
C10 H10 . .930(17) ?
C11 H11 . .958(18) ?
C12 O1 . 1.2050(10) yes
C12 O2 . 1.3160(10) yes
O2 H2 . .92(2) ?

loop_
_geom_hbond_atom_site_label_D
_geom_hbond_atom_site_label_H
_geom_hbond_atom_site_label_A
_geom_hbond_site_symmetry_A
_geom_hbond_distance_DH
_geom_hbond_distance_HA
_geom_hbond_distance_DA
_geom_hbond_angle_DHA
O2 H2 N4 4_665 .92(2) 1.83(2) 2.7290(10) 169(2)
C5 H5 O1 1_455 .96(2) 2.31(2) 3.112(2) 141.0(10)

loop_
_geom_torsion_atom_site_label_1
_geom_torsion_atom_site_label_2
_geom_torsion_atom_site_label_3
_geom_torsion_atom_site_label_4
_geom_torsion
C5 N1 N2 N3 .09(13)
C6 N1 N2 N3 -174.01(9)
N1 N2 N3 N4 .11(14)
N2 N3 N4 C5 -.28(14)
N3 N4 C5 N1 .33(14)
N2 N1 C5 N4 -.27(14)
C6 N1 C5 N4 172.94(10)
C5 N1 C6 C11 -122.17(13)
N2 N1 C6 C11 50.32(14)
C5 N1 C6 C7 56.55(16)
N2 N1 C6 C7 -130.95(11)
C11 C6 C7 C8 1.04(16)
N1 C6 C7 C8 -177.62(10)
C11 C6 C7 C12 -175.62(10)
N1 C6 C7 C12 5.72(15)
C6 C7 C8 C9 -.94(16)
C12 C7 C8 C9 175.84(11)
C7 C8 C9 C10 -.38(19)
C8 C9 C10 C11 1.6(2)
C9 C10 C11 C6 -1.5(2)
C7 C6 C11 C10 .19(18)
N1 C6 C11 C10 178.93(11)
C8 C7 C12 O1 -166.81(11)
C6 C7 C12 O1 9.77(17)
C8 C7 C12 O2 11.29(14)
C6 C7 C12 O2 -172.12(10)

loop_
_cod_related_entry_id
_cod_related_entry_database
_cod_related_entry_code
1 ChemSpider 659042
